data_7710042
loop_
_publ_author_name
'Kashina, Maria V.'
'Luzyanin, Konstantin V.'
'Katlenok, Eugene A.'
'Novikov, Alexander S.'
'Kinzhalov, Mikhail A.'

_publ_section_title
;
 Experimental and computational tuning of metalla-N-heterocyclic carbenes
 at palladium(ii) and platinum(ii) centers
;
_journal_name_full 'Dalton Transactions'
_journal_paper_doi 10.1039/D2DT00252C
_journal_year 2022
_chemical_formula_moiety 'C46 H47 N9 Pt2 S2'
_chemical_formula_sum 'C46 H47 N9 Pt2 S2'
_chemical_formula_weight 1180.22
_space_group_crystal_system monoclinic
_space_group_IT_number 14
_space_group_name_Hall '-P 2yn'
_space_group_name_H-M_alt 'P 1 21/n 1'
_atom_sites_solution_hydrogens geom
_atom_sites_solution_primary dual
_audit_creation_date 2022-01-24
_audit_creation_method
;
Olex2 1.2
(compiled 2018.05.29 svn.r3508 for OlexSys, GUI svn.r5506)
;
_audit_update_record
;
2022-01-24 deposited with the CCDC.	2022-03-14 downloaded from the CCDC.
;
_cell_angle_alpha 90
_cell_angle_beta 97.8860(10)
_cell_angle_gamma 90
_cell_formula_units_Z 4
_cell_length_a 8.08540(10)
_cell_length_b 30.3986(3)
_cell_length_c 18.7295(2)
_cell_measurement_reflns_used 54662
_cell_measurement_temperature 99.98(10)
_cell_measurement_theta_max 77.0520
_cell_measurement_theta_min 2.7740
_cell_volume 4559.89(9)
_computing_cell_refinement 'CrysAlisPro 1.171.40.71a (Rigaku OD, 2020)'
_computing_data_collection 'CrysAlisPro 1.171.40.71a (Rigaku OD, 2020)'
_computing_data_reduction 'CrysAlisPro 1.171.40.71a (Rigaku OD, 2020)'
_computing_molecular_graphics 'Olex2 (Dolomanov et al., 2009)'
_computing_publication_material 'Olex2 (Dolomanov et al., 2009)'
_computing_structure_refinement 'ShelXL (Sheldrick, 2015)'
_computing_structure_solution 'ShelXT (Sheldrick, 2015)'
_diffrn_ambient_environment N~2~
_diffrn_ambient_temperature 99.98(10)
_diffrn_detector 'Hybrid Pixel Array Detector'
_diffrn_detector_area_resol_mean 10.0000
_diffrn_detector_type HyPix
_diffrn_measured_fraction_theta_full 1.000
_diffrn_measured_fraction_theta_max 1.000
_diffrn_measurement_details
;
List of Runs (angles in degrees, time in seconds):

  # Type    Start    End  Width  t~exp~   \w     \q     \k     \f   Frames
#--------------------------------------------------------------------------
  1  \w    -24.00  25.00   0.50    0.09    --   47.20 -19.00   0.00   98
  2  \w    -22.00  25.00   0.50    0.09    --   47.20 -19.00 -60.00   94
  3  \w     95.00 178.00   0.50    0.35    --  107.75  30.00-120.00  166
  4  \w    103.00 128.00   0.50    0.35    --  107.75 120.00 -49.00   50
  5  \w    115.00 155.00   0.50    0.35    --  107.75  61.00  30.00   80
  6  \w    101.00 178.00   0.50    0.35    --  107.75  15.00 -30.00  154
  7  \w     84.00 111.00   0.50    0.09    --   47.20 125.00 150.00   54
  8  \w     63.00  88.00   0.50    0.09    --   47.20 154.00 108.00   50
  9  \w     90.00 136.00   0.50    0.35    --  107.75 154.00 108.00   92
 10  \w     56.00  84.00   0.50    0.35    --  107.75 154.00 108.00   56
 11  \w     76.00 114.00   0.50    0.09    --   47.20 125.00-120.00   76
 12  \w     74.00 120.00   0.50    0.09    --   47.20 125.00-150.00   92
 13  \w     35.00  71.00   0.50    0.35    --  107.75 -61.00-120.00   72
 14  \w     43.00  71.00   0.50    0.35    --  107.75 -61.00 -90.00   56
 15  \w     61.00  87.00   0.50    0.35    --  107.75 -94.00-150.00   52
 16  \w     71.00 105.00   0.50    0.35    --  107.75 -77.00-180.00   68
 17  \w     58.00  94.00   0.50    0.35    --  107.75 -94.00-120.00   72
 18  \w     42.00 110.00   0.50    0.35    --  107.75-120.00-133.00  136
 19  \w     38.00  71.00   0.50    0.35    --  107.75 -61.00 -60.00   66
 20  \w     35.00  60.00   0.50    0.35    --  107.75 -61.00   0.00   50
 21  \w     39.00  70.00   0.50    0.35    --  107.75 -61.00  90.00   62
 22  \w     39.00  67.00   0.50    0.35    --  107.75 -61.00 120.00   56
 23  \w     36.00  94.00   0.50    0.35    --  107.75-125.00 120.00  116
 24  \w     75.00 112.00   0.50    0.35    --  107.75-125.00  60.00   74
 25  \w     59.00  84.00   0.50    0.35    --  107.75-154.00  68.00   50
 26  \w     22.00  92.00   0.50    0.09    --   47.20-120.00-133.00  140
 27  \w    -58.00 -33.00   0.50    0.35    -- -106.00  61.00  90.00   50
 28  \w    -85.00 -33.00   0.50    0.35    -- -106.00  77.00 150.00  104
 29  \w    -94.00 -69.00   0.50    0.09    --  -47.20 154.00 108.00   50
 30  \w    -78.00 -51.00   0.50    0.09    --  -47.20 120.00 -49.00   54
 31  \w   -104.00 -73.00   0.50    0.35    -- -106.00 120.00 -49.00   62
 32  \w    -71.00 -46.00   0.50    0.35    -- -106.00  61.00 -30.00   50
 33  \w    -95.00 -69.00   0.50    0.35    -- -106.00 154.00 108.00   52
 34  \w   -124.00 -99.00   0.50    0.35    -- -106.00 143.00-100.44   50
 35  \w   -112.00 -43.00   0.50    0.35    -- -106.00 125.00-150.00  138
 36  \w   -108.00 -76.00   0.50    0.35    -- -106.00 109.00 -91.24   64
 37  \w   -177.00-122.00   0.50    0.35    -- -106.00 -30.00  60.00  110
 38  \w   -109.00 -73.00   0.50    0.09    --  -47.20-125.00 -90.00   72
 39  \w   -111.00 -86.00   0.50    0.09    --  -47.20-154.00  68.00   50
 40  \w   -151.00-126.00   0.50    0.35    -- -106.00-120.00-133.00   50
 41  \w   -132.00-101.00   0.50    0.35    -- -106.00 154.00 108.00   62
 42  \w    -21.00  26.00   0.50    0.09    --   47.20 -19.00-120.00   94
 43  \w     86.00 118.00   0.50    0.09    --   47.20 125.00 -90.00   64
 44  \w     21.00  62.00   0.50    0.09    --   47.20 -57.00 -90.00   82
 45  \w     54.00 120.00   0.50    0.09    --   47.20  37.00  60.00  132
 46  \w    -71.00 -46.00   0.50    0.35    -- -106.00  61.00 -60.00   50
 47  \w   -177.00-134.00   0.50    0.35    -- -106.00 -45.00 120.00   86
 48  \w    -59.00 -33.00   0.50    0.35    -- -106.00  61.00 -30.00   52
 49  \w    -61.00 -36.00   0.50    0.35    -- -106.00 125.00  90.00   50
 50  \w    -66.00 -40.00   0.50    0.35    -- -106.00 109.00 169.33   52
 51  \w   -118.00 -90.00   0.50    0.35    -- -106.00 -61.00 150.00   56
 52  \w   -108.00 -76.00   0.50    0.35    -- -106.00 110.00  50.58   64
 53  \w    -95.00 -65.00   0.50    0.35    -- -106.00 125.00  60.00   60
 54  \w   -108.00 -72.00   0.50    0.35    -- -106.00 112.00  56.71   72
 55  \w   -168.00-122.00   0.50    0.35    -- -106.00 -61.00  90.00   92
 56  \w   -112.00 -85.00   0.50    0.35    -- -106.00 125.00  90.00   54
 57  \w   -123.00 -86.00   0.50    0.35    -- -106.00 141.00  79.86   74
 58  \w    -85.00 -59.00   0.50    0.35    -- -106.00 141.00  79.86   52
 59  \w   -108.00 -83.00   0.50    0.35    -- -106.00 110.00 -33.26   50
 60  \w   -176.00-144.00   0.50    0.35    -- -106.00 -61.00 150.00   64
 61  \w    -86.00 -61.00   0.50    0.35    -- -106.00 154.00 108.00   50
 62  \w   -108.00 -83.00   0.50    0.35    -- -106.00 109.00 154.77   50
 63  \w   -107.00 -81.00   0.50    0.35    -- -106.00 109.00 169.33   52
 64  \w     78.00 103.00   0.50    0.35    --  107.75 -77.00 -30.00   50
 65  \w     43.00  69.00   0.50    0.35    --  107.75-125.00  30.00   52
 66  \w     41.00  73.00   0.50    0.35    --  107.75 -77.00 -30.00   64
 67  \w    102.00 168.00   0.50    0.35    --  107.75  61.00-150.00  132
 68  \w     41.00  78.00   0.50    0.35    --  107.75 -94.00 120.00   74
 69  \w    145.00 174.00   0.50    0.35    --  107.75  77.00   0.00   58
 70  \w     83.00 109.00   0.50    0.35    --  107.75-125.00  30.00   52
 71  \w     35.00  60.00   0.50    0.35    --  107.75 -61.00 -90.00   50
 72  \w     76.00 105.00   0.50    0.35    --  107.75 -77.00 -90.00   58
 73  \w     45.00  70.00   0.50    0.35    --  107.75 -77.00 -90.00   50
 74  \w     80.00 105.00   0.50    0.35    --  107.75 -77.00 120.00   50
 75  \w     95.00 125.00   0.50    0.35    --  107.75  77.00   0.00   60
 76  \w     44.00  69.00   0.50    0.35    --  107.75 -61.00  60.00   50
 77  \w     35.00  60.00   0.50    0.35    --  107.75 -61.00-150.00   50
 78  \w    147.00 177.00   0.50    0.35    --  107.75  15.00   0.00   60
 79  \w     85.00 112.00   0.50    0.35    --  107.75-125.00  90.00   54
 80  \w    138.00 166.00   0.50    0.35    --  107.75  15.00  30.00   56
 81  \w     95.00 127.00   0.50    0.35    --  107.75  15.00   0.00   64
 82  \w     71.00  97.00   0.50    0.35    --  107.75 -77.00-120.00   52
 83  \w     38.00  64.00   0.50    0.35    --  107.75 -77.00-120.00   52
 84  \w     48.00  74.00   0.50    0.35    --  107.75 -94.00  60.00   52
;
_diffrn_measurement_device 'four-circle diffractometer'
_diffrn_measurement_device_type 'XtaLAB Synergy, Single source at home/near, HyPix'
_diffrn_measurement_method '\w scans'
_diffrn_orient_matrix_type 'CrysAlisPro convention (1999,Acta A55,543-557)'
_diffrn_orient_matrix_UB_11 -0.1029602000
_diffrn_orient_matrix_UB_12 0.0015848000
_diffrn_orient_matrix_UB_13 0.0633481000
_diffrn_orient_matrix_UB_21 0.0218582000
_diffrn_orient_matrix_UB_22 0.0503182000
_diffrn_orient_matrix_UB_23 0.0042011000
_diffrn_orient_matrix_UB_31 -0.1609663000
_diffrn_orient_matrix_UB_32 0.0057726000
_diffrn_orient_matrix_UB_33 -0.0535576000
_diffrn_radiation_monochromator mirror
_diffrn_radiation_probe x-ray
_diffrn_radiation_type CuK\a
_diffrn_radiation_wavelength 1.54184
_diffrn_reflns_av_R_equivalents 0.0547
_diffrn_reflns_av_unetI/netI 0.0237
_diffrn_reflns_Laue_measured_fraction_full 1.000
_diffrn_reflns_Laue_measured_fraction_max 1.000
_diffrn_reflns_limit_h_max 9
_diffrn_reflns_limit_h_min -9
_diffrn_reflns_limit_k_max 36
_diffrn_reflns_limit_k_min -36
_diffrn_reflns_limit_l_max 22
_diffrn_reflns_limit_l_min -22
_diffrn_reflns_number 81279
_diffrn_reflns_point_group_measured_fraction_full 1.000
_diffrn_reflns_point_group_measured_fraction_max 1.000
_diffrn_reflns_theta_full 67.499
_diffrn_reflns_theta_max 67.499
_diffrn_reflns_theta_min 2.790
_diffrn_source 'micro-focus sealed X-ray tube'
_diffrn_source_type 'PhotonJet (Cu) X-ray Source'
_exptl_absorpt_coefficient_mu 12.497
_exptl_absorpt_correction_T_max 1.00000
_exptl_absorpt_correction_T_min 0.65081
_exptl_absorpt_correction_type multi-scan
_exptl_absorpt_process_details
;
CrysAlisPro 1.171.40.71a (Rigaku Oxford Diffraction, 2020)
Empirical absorption correction using spherical harmonics,
 implemented in SCALE3 ABSPACK scaling algorithm.
;
_exptl_crystal_colour 'clear dark yellow'
_exptl_crystal_colour_lustre clear
_exptl_crystal_colour_modifier dark
_exptl_crystal_colour_primary yellow
_exptl_crystal_density_diffrn 1.719
_exptl_crystal_description prism
_exptl_crystal_F_000 2296
_exptl_crystal_size_max 0.19
_exptl_crystal_size_mid 0.14
_exptl_crystal_size_min 0.06
_refine_diff_density_max 0.772
_refine_diff_density_min -0.847
_refine_diff_density_rms 0.092
_refine_ls_extinction_method none
_refine_ls_goodness_of_fit_ref 1.063
_refine_ls_hydrogen_treatment constr
_refine_ls_matrix_type full
_refine_ls_number_parameters 544
_refine_ls_number_reflns 8233
_refine_ls_number_restraints 0
_refine_ls_restrained_S_all 1.063
_refine_ls_R_factor_all 0.0218
_refine_ls_R_factor_gt 0.0212
_refine_ls_shift/su_max 0.004
_refine_ls_shift/su_mean 0.000
_refine_ls_structure_factor_coef Fsqd
_refine_ls_weighting_details 'w=1/[\s^2^(Fo^2^)+(0.0198P)^2^+7.8265P] where P=(Fo^2^+2Fc^2^)/3'
_refine_ls_weighting_scheme calc
_refine_ls_wR_factor_gt 0.0493
_refine_ls_wR_factor_ref 0.0498
_reflns_Friedel_coverage 0.000
_reflns_number_gt 8064
_reflns_number_total 8233
_reflns_threshold_expression 'I > 2\s(I)'
_cod_data_source_file d2dt00252c2.cif
_cod_data_source_block 2ver0-15674_kmv-261
_cod_database_code 7710042
_shelx_shelxl_version_number 2018/3
_chemical_oxdiff_formula 'C46 H48 N9 S2 Pt2 '
_shelx_space_group_comment
;
The symmetry employed for this shelxl refinement is uniquely defined
by the following loop, which should always be used as a source of
symmetry information in preference to the above space-group names.
They are only intended as comments.
;
_shelx_estimated_absorpt_t_max 0.368
_shelx_estimated_absorpt_t_min 0.368
_diffrn_oxdiff_digest_frames
;
01c6ea38619fd2cf191c221520eace1e5600069b49f
;
_reflns_odcompleteness_completeness 99.81
_reflns_odcompleteness_iscentric 1
_reflns_odcompleteness_theta 74.33
_olex2_refinement_description
;
1. Fixed Uiso
 At 1.2 times of:
  All C(H) groups
 At 1.5 times of:
  All C(H,H,H) groups
2.a Aromatic/amide H refined with riding coordinates:
 C21(H21), C3(H3), C19(H19), C4(H4), C12(H12), C28(H28), C5(H5), C30(H30),
 C10(H10), C38(H38), C40(H40)
2.b Idealised Me refined as rotating group:
 C32(H32A,H32B,H32C), C25(H25A,H25B,H25C), C23(H23A,H23B,H23C), C16(H16A,H16B,
 H16C), C34(H34A,H34B,H34C), C14(H14A,H14B,H14C), C33(H33A,H33B,H33C), C15(H15A,
 H15B,H15C), C24(H24A,H24B,H24C), C44(H44A,H44B,H44C), C42(H42A,H42B,H42C),
 C43(H43A,H43B,H43C)
;
_olex2_submission_special_instructions 'No special instructions were received'
_oxdiff_exptl_absorpt_empirical_details
;
Empirical correction (ABSPACK) includes:
- Absorption correction using spherical harmonics
- Frame scaling
;
_oxdiff_exptl_absorpt_empirical_full_max 2.030
_oxdiff_exptl_absorpt_empirical_full_min 0.614

loop_
_space_group_symop_operation_xyz
'x, y, z'
'-x+1/2, y+1/2, -z+1/2'
'-x, -y, -z'
'x-1/2, -y-1/2, z-1/2'

loop_
_atom_site_label
_atom_site_type_symbol
_atom_site_fract_x
_atom_site_fract_y
_atom_site_fract_z
_atom_site_U_iso_or_equiv
_atom_site_adp_type
_atom_site_occupancy
_atom_site_site_symmetry_order
_atom_site_calc_flag
_atom_site_refinement_flags_posn
_atom_site_refinement_flags_adp
_atom_site_refinement_flags_occupancy
_atom_site_disorder_assembly
_atom_site_disorder_group
Pt1 Pt -0.02754(2) 0.52223(2) 0.62684(2) 0.01405(4) Uani 1 1 d . . . . .
Pt2 Pt 0.29966(2) 0.65196(2) 0.66370(2) 0.01664(4) Uani 1 1 d . . . . .
S1 S -0.44897(10) 0.42920(3) 0.50037(5) 0.0386(2) Uani 1 1 d . . . . .
S2 S 0.18977(16) 0.79448(3) 0.57500(6) 0.0539(3) Uani 1 1 d . . . . .
N2 N -0.0407(3) 0.56281(8) 0.54002(12) 0.0161(5) Uani 1 1 d . . . . .
N1 N 0.1490(3) 0.60240(8) 0.61839(13) 0.0164(5) Uani 1 1 d . . . . .
N4 N 0.2666(3) 0.56568(8) 0.71721(13) 0.0163(5) Uani 1 1 d . . . . .
N8 N -0.2082(3) 0.48156(8) 0.57824(14) 0.0206(5) Uani 1 1 d . . . . .
N6 N -0.0598(3) 0.46632(9) 0.76028(13) 0.0224(5) Uani 1 1 d . . . . .
N5 N 0.5187(3) 0.59316(8) 0.76703(13) 0.0172(5) Uani 1 1 d . . . . .
N9 N 0.1951(3) 0.70476(9) 0.60115(16) 0.0288(6) Uani 1 1 d . . . . .
C1 C 0.1461(3) 0.56627(9) 0.66076(15) 0.0161(5) Uani 1 1 d . . . . .
C6 C 0.3880(3) 0.60157(9) 0.72446(15) 0.0165(5) Uani 1 1 d . . . . .
N7 N 0.5255(3) 0.72488(9) 0.73575(18) 0.0319(7) Uani 1 1 d . . . . .
N3 N -0.0403(3) 0.62519(10) 0.43311(14) 0.0284(6) Uani 1 1 d . . . . .
C2 C 0.0542(3) 0.59899(10) 0.55209(15) 0.0178(6) Uani 1 1 d . . . . .
C22 C 0.2223(3) 0.53535(10) 0.83308(15) 0.0186(6) Uani 1 1 d . . . . .
C7 C -0.0312(4) 0.48768(10) 0.71347(16) 0.0204(6) Uani 1 1 d . . . . .
C45 C -0.3086(4) 0.45955(11) 0.54664(16) 0.0222(6) Uani 1 1 d . . . . .
C31 C 0.6908(4) 0.63994(10) 0.85028(16) 0.0193(6) Uani 1 1 d . . . . .
C9 C -0.0488(4) 0.39534(10) 0.81598(16) 0.0228(6) Uani 1 1 d . . . . .
C32 C 0.7172(4) 0.61570(11) 0.65220(17) 0.0250(6) Uani 1 1 d . . . . .
H32A H 0.712212 0.584159 0.653425 0.037 Uiso 1 1 calc GR . . . .
H32B H 0.803341 0.624691 0.624768 0.037 Uiso 1 1 calc GR . . . .
H32C H 0.611766 0.627113 0.630140 0.037 Uiso 1 1 calc GR . . . .
C21 C 0.2425(4) 0.50060(11) 0.88236(16) 0.0215(6) Uani 1 1 d . . . . .
H21 H 0.200397 0.503416 0.925917 0.026 Uiso 1 1 calc R . . . .
C17 C 0.2885(3) 0.52993(9) 0.76834(15) 0.0161(5) Uani 1 1 d . . . . .
C18 C 0.3765(3) 0.49276(10) 0.75327(15) 0.0185(6) Uani 1 1 d . . . . .
C25 C 0.1292(4) 0.57621(11) 0.84732(17) 0.0243(6) Uani 1 1 d . . . . .
H25A H 0.031073 0.578710 0.812369 0.037 Uiso 1 1 calc GR . . . .
H25B H 0.199469 0.601376 0.843960 0.037 Uiso 1 1 calc GR . . . .
H25C H 0.097346 0.574780 0.894793 0.037 Uiso 1 1 calc GR . . . .
C27 C 0.7554(3) 0.63313(10) 0.72777(16) 0.0194(6) Uani 1 1 d . . . . .
C26 C 0.6541(3) 0.62293(9) 0.78054(16) 0.0172(6) Uani 1 1 d . . . . .
C3 C 0.0529(4) 0.62992(11) 0.49636(17) 0.0247(6) Uani 1 1 d . . . . .
H3 H 0.120323 0.654715 0.504264 0.030 Uiso 1 1 calc R . . . .
C19 C 0.3914(4) 0.45867(10) 0.80399(17) 0.0228(6) Uani 1 1 d . . . . .
H19 H 0.448099 0.433158 0.794581 0.027 Uiso 1 1 calc R . . . .
C20 C 0.3236(4) 0.46202(11) 0.86809(17) 0.0243(7) Uani 1 1 d . . . . .
C8 C -0.0969(4) 0.43931(11) 0.81682(16) 0.0217(6) Uani 1 1 d . . . . .
C4 C -0.1358(4) 0.58898(11) 0.42386(16) 0.0235(6) Uani 1 1 d . . . . .
H4 H -0.203662 0.585032 0.380056 0.028 Uiso 1 1 calc R . . . .
C12 C -0.2181(4) 0.42911(11) 0.92383(16) 0.0244(6) Uani 1 1 d . . . . .
H12 H -0.274535 0.440064 0.960060 0.029 Uiso 1 1 calc R . . . .
C28 C 0.8936(4) 0.66045(10) 0.74705(17) 0.0223(6) Uani 1 1 d . . . . .
H28 H 0.961544 0.667389 0.712420 0.027 Uiso 1 1 calc R . . . .
C5 C -0.1376(3) 0.55766(10) 0.47613(15) 0.0180(6) Uani 1 1 d . . . . .
H5 H -0.205292 0.532952 0.467616 0.022 Uiso 1 1 calc R . . . .
C30 C 0.8292(4) 0.66734(10) 0.86684(17) 0.0214(6) Uani 1 1 d . . . . .
H30 H 0.852566 0.679050 0.912992 0.026 Uiso 1 1 calc R . . . .
C29 C 0.9328(4) 0.67751(10) 0.81577(18) 0.0234(6) Uani 1 1 d . . . . .
C10 C -0.0887(4) 0.36868(11) 0.87136(17) 0.0252(7) Uani 1 1 d . . . . .
H10 H -0.057240 0.339234 0.872537 0.030 Uiso 1 1 calc R . . . .
C23 C 0.4575(4) 0.48946(10) 0.68565(17) 0.0239(6) Uani 1 1 d . . . . .
H23A H 0.375639 0.494871 0.644412 0.036 Uiso 1 1 calc GR . . . .
H23B H 0.503364 0.460523 0.682227 0.036 Uiso 1 1 calc GR . . . .
H23C H 0.545206 0.510878 0.687217 0.036 Uiso 1 1 calc GR . . . .
C13 C -0.1803(4) 0.45751(11) 0.87030(16) 0.0227(6) Uani 1 1 d . . . . .
C35 C 0.4454(4) 0.69580(10) 0.71213(18) 0.0250(7) Uani 1 1 d . . . . .
C16 C -0.2292(4) 0.50543(12) 0.8702(2) 0.0318(7) Uani 1 1 d . . . . .
H16A H -0.132181 0.522986 0.885737 0.048 Uiso 1 1 calc GR . . . .
H16B H -0.310276 0.509770 0.902503 0.048 Uiso 1 1 calc GR . . . .
H16C H -0.276139 0.514020 0.822396 0.048 Uiso 1 1 calc GR . . . .
C11 C -0.1746(4) 0.38503(11) 0.92514(16) 0.0250(7) Uani 1 1 d . . . . .
C34 C 0.5777(4) 0.62988(11) 0.90533(16) 0.0255(7) Uani 1 1 d . . . . .
H34A H 0.472849 0.644656 0.892506 0.038 Uiso 1 1 calc GR . . . .
H34B H 0.628551 0.639833 0.951845 0.038 Uiso 1 1 calc GR . . . .
H34C H 0.559161 0.598719 0.906836 0.038 Uiso 1 1 calc GR . . . .
C14 C 0.0443(5) 0.37727(12) 0.75778(19) 0.0335(8) Uani 1 1 d . . . . .
H14A H -0.027532 0.377515 0.712504 0.050 Uiso 1 1 calc GR . . . .
H14B H 0.079038 0.347651 0.769608 0.050 Uiso 1 1 calc GR . . . .
H14C H 0.140683 0.395176 0.754250 0.050 Uiso 1 1 calc GR . . . .
C33 C 1.0839(4) 0.70663(11) 0.8340(2) 0.0312(7) Uani 1 1 d . . . . .
H33A H 1.178927 0.688889 0.851704 0.047 Uiso 1 1 calc GR . . . .
H33B H 1.063340 0.727442 0.870303 0.047 Uiso 1 1 calc GR . . . .
H33C H 1.105479 0.722083 0.791525 0.047 Uiso 1 1 calc GR . . . .
C36 C 0.6447(4) 0.75770(11) 0.7584(2) 0.0361(9) Uani 1 1 d . . . . .
C15 C -0.2219(5) 0.35441(13) 0.98261(19) 0.0350(8) Uani 1 1 d . . . . .
H15A H -0.249937 0.371373 1.022493 0.052 Uiso 1 1 calc GR . . . .
H15B H -0.129480 0.335426 0.998825 0.052 Uiso 1 1 calc GR . . . .
H15C H -0.316380 0.336993 0.963015 0.052 Uiso 1 1 calc GR . . . .
C24 C 0.3380(4) 0.42480(12) 0.9217(2) 0.0339(8) Uani 1 1 d . . . . .
H24A H 0.399833 0.434505 0.966368 0.051 Uiso 1 1 calc GR . . . .
H24B H 0.394903 0.400507 0.903175 0.051 Uiso 1 1 calc GR . . . .
H24C H 0.228404 0.415672 0.929797 0.051 Uiso 1 1 calc GR . . . .
C41 C 0.6503(4) 0.77515(12) 0.8275(3) 0.0406(9) Uani 1 1 d . . . . .
C44 C 0.5301(5) 0.76195(14) 0.8774(3) 0.0492(11) Uani 1 1 d . . . . .
H44A H 0.418624 0.769351 0.856258 0.074 Uiso 1 1 calc GR . . . .
H44B H 0.556676 0.777208 0.922386 0.074 Uiso 1 1 calc GR . . . .
H44C H 0.537680 0.730803 0.885664 0.074 Uiso 1 1 calc GR . . . .
C46 C 0.1944(4) 0.74234(12) 0.59096(19) 0.0321(8) Uani 1 1 d . . . . .
C38 C 0.8750(5) 0.80042(13) 0.7333(3) 0.0493(11) Uani 1 1 d . . . . .
H38 H 0.949821 0.809237 0.702568 0.059 Uiso 1 1 calc R . . . .
C42 C 0.7360(5) 0.74987(15) 0.6354(3) 0.0506(11) Uani 1 1 d . . . . .
H42A H 0.749172 0.718543 0.639305 0.076 Uiso 1 1 calc GR . . . .
H42B H 0.820537 0.761805 0.609705 0.076 Uiso 1 1 calc GR . . . .
H42C H 0.627711 0.756607 0.609940 0.076 Uiso 1 1 calc GR . . . .
C37 C 0.7524(5) 0.76960(12) 0.7092(2) 0.0416(10) Uani 1 1 d . . . . .
C40 C 0.7766(5) 0.80611(13) 0.8478(3) 0.0475(11) Uani 1 1 d . . . . .
H40 H 0.785200 0.818771 0.893353 0.057 Uiso 1 1 calc R . . . .
C39 C 0.8884(5) 0.81826(13) 0.8020(3) 0.0518(12) Uani 1 1 d . . . . .
C43 C 1.0295(6) 0.85029(17) 0.8274(4) 0.0721(17) Uani 1 1 d . . . . .
H43A H 1.121573 0.834489 0.853317 0.108 Uiso 1 1 calc GR . . . .
H43B H 0.990549 0.871975 0.858404 0.108 Uiso 1 1 calc GR . . . .
H43C H 1.065223 0.864563 0.786398 0.108 Uiso 1 1 calc GR . . . .

loop_
_atom_site_aniso_label
_atom_site_aniso_U_11
_atom_site_aniso_U_22
_atom_site_aniso_U_33
_atom_site_aniso_U_23
_atom_site_aniso_U_13
_atom_site_aniso_U_12
Pt1 0.01513(6) 0.01470(7) 0.01229(6) 0.00138(4) 0.00179(4) -0.00012(4)
Pt2 0.01454(6) 0.01378(7) 0.02173(7) 0.00557(4) 0.00301(4) -0.00043(4)
S1 0.0210(4) 0.0444(5) 0.0496(5) -0.0257(4) 0.0018(3) -0.0041(3)
S2 0.0793(7) 0.0202(5) 0.0580(6) 0.0139(4) -0.0055(5) -0.0050(5)
N2 0.0167(11) 0.0181(12) 0.0144(11) 0.0027(9) 0.0058(9) 0.0032(9)
N1 0.0164(11) 0.0160(12) 0.0172(11) 0.0045(9) 0.0037(9) 0.0007(9)
N4 0.0163(11) 0.0163(12) 0.0159(11) 0.0011(9) 0.0011(9) -0.0014(9)
N8 0.0221(12) 0.0196(13) 0.0205(12) -0.0015(10) 0.0041(10) -0.0020(10)
N6 0.0257(13) 0.0210(13) 0.0188(12) 0.0044(11) -0.0025(10) -0.0108(10)
N5 0.0166(11) 0.0168(12) 0.0182(11) -0.0015(9) 0.0022(9) 0.0001(9)
N9 0.0318(14) 0.0139(14) 0.0401(16) 0.0092(11) 0.0029(12) -0.0014(11)
C1 0.0160(12) 0.0174(14) 0.0159(13) 0.0019(11) 0.0057(10) 0.0021(11)
C6 0.0190(13) 0.0153(14) 0.0166(13) 0.0009(11) 0.0070(11) 0.0009(11)
N7 0.0242(13) 0.0154(14) 0.0530(18) 0.0078(12) -0.0057(12) -0.0018(11)
N3 0.0301(14) 0.0329(16) 0.0216(13) 0.0081(11) 0.0016(11) 0.0023(12)
C2 0.0175(13) 0.0201(15) 0.0171(13) 0.0029(11) 0.0072(11) 0.0048(11)
C22 0.0195(13) 0.0170(15) 0.0185(14) -0.0003(11) -0.0005(11) -0.0042(11)
C7 0.0206(14) 0.0180(15) 0.0219(15) -0.0014(12) 0.0005(11) -0.0043(11)
C45 0.0185(14) 0.0267(17) 0.0221(14) -0.0012(13) 0.0059(12) 0.0052(13)
C31 0.0203(14) 0.0162(14) 0.0214(14) 0.0047(11) 0.0025(11) 0.0016(11)
C9 0.0310(16) 0.0220(16) 0.0157(14) -0.0026(12) 0.0038(12) -0.0104(13)
C32 0.0222(15) 0.0285(17) 0.0255(16) -0.0036(13) 0.0077(12) 0.0018(12)
C21 0.0223(14) 0.0262(16) 0.0150(13) 0.0054(12) -0.0011(11) -0.0085(12)
C17 0.0167(13) 0.0154(14) 0.0154(13) 0.0051(11) -0.0012(10) -0.0026(11)
C18 0.0186(13) 0.0163(15) 0.0196(14) -0.0010(11) -0.0013(11) -0.0038(11)
C25 0.0269(15) 0.0235(16) 0.0238(15) 0.0004(12) 0.0078(12) -0.0024(12)
C27 0.0173(13) 0.0171(15) 0.0240(15) 0.0015(11) 0.0039(11) 0.0048(11)
C26 0.0150(12) 0.0134(14) 0.0230(14) 0.0030(11) 0.0015(11) 0.0029(10)
C3 0.0270(15) 0.0260(17) 0.0210(15) 0.0084(12) 0.0024(12) -0.0011(13)
C19 0.0239(14) 0.0115(14) 0.0314(16) 0.0018(12) -0.0014(12) -0.0009(11)
C20 0.0218(14) 0.0233(16) 0.0256(15) 0.0096(13) -0.0050(12) -0.0075(12)
C8 0.0215(14) 0.0264(16) 0.0161(14) 0.0039(12) -0.0012(11) -0.0112(12)
C4 0.0229(14) 0.0313(18) 0.0160(14) 0.0029(12) 0.0012(11) 0.0057(13)
C12 0.0221(14) 0.0330(18) 0.0186(14) -0.0006(13) 0.0044(11) -0.0057(13)
C28 0.0176(13) 0.0205(15) 0.0302(16) 0.0062(12) 0.0083(12) 0.0036(11)
C5 0.0150(12) 0.0235(15) 0.0156(13) 0.0004(11) 0.0029(10) 0.0040(11)
C30 0.0212(14) 0.0150(15) 0.0264(15) 0.0020(12) -0.0019(12) 0.0006(11)
C29 0.0179(14) 0.0168(15) 0.0342(17) 0.0043(12) -0.0010(12) 0.0021(11)
C10 0.0306(16) 0.0213(16) 0.0239(15) 0.0019(12) 0.0042(12) -0.0094(13)
C23 0.0284(15) 0.0176(15) 0.0258(15) -0.0007(12) 0.0041(12) 0.0014(12)
C13 0.0204(14) 0.0239(16) 0.0227(15) 0.0001(12) -0.0014(11) -0.0038(12)
C35 0.0204(14) 0.0168(16) 0.0377(18) 0.0102(13) 0.0034(13) 0.0033(12)
C16 0.0286(16) 0.0264(18) 0.0403(19) 0.0037(15) 0.0041(14) -0.0006(14)
C11 0.0269(15) 0.0287(17) 0.0189(14) 0.0041(12) 0.0013(12) -0.0112(13)
C34 0.0311(16) 0.0262(17) 0.0187(14) 0.0009(12) 0.0021(12) -0.0085(13)
C14 0.049(2) 0.0252(18) 0.0295(17) -0.0063(14) 0.0172(15) -0.0124(15)
C33 0.0232(15) 0.0237(17) 0.046(2) 0.0032(15) 0.0023(14) -0.0030(13)
C36 0.0221(16) 0.0142(16) 0.068(3) 0.0112(16) -0.0059(16) -0.0010(12)
C15 0.045(2) 0.038(2) 0.0228(16) 0.0041(14) 0.0095(15) -0.0135(16)
C24 0.0346(18) 0.0277(18) 0.0377(19) 0.0179(15) -0.0015(15) -0.0057(14)
C41 0.0283(17) 0.0173(17) 0.073(3) -0.0084(17) -0.0049(17) 0.0019(14)
C44 0.0328(19) 0.034(2) 0.080(3) -0.024(2) 0.006(2) -0.0018(16)
C46 0.0341(18) 0.025(2) 0.0338(18) 0.0105(14) -0.0067(14) -0.0028(14)
C38 0.0318(19) 0.029(2) 0.086(3) 0.024(2) 0.001(2) -0.0029(16)
C42 0.043(2) 0.041(2) 0.066(3) 0.028(2) 0.003(2) -0.0065(18)
C37 0.0315(18) 0.0235(18) 0.066(3) 0.0182(18) -0.0078(17) -0.0020(14)
C40 0.0317(19) 0.024(2) 0.085(3) -0.0125(19) 0.002(2) -0.0022(15)
C39 0.038(2) 0.022(2) 0.091(4) -0.001(2) -0.005(2) -0.0041(16)
C43 0.048(3) 0.042(3) 0.123(5) -0.005(3) -0.002(3) -0.022(2)

loop_
_atom_type_symbol
_atom_type_description
_atom_type_scat_dispersion_real
_atom_type_scat_dispersion_imag
_atom_type_scat_source
C C 0.0181 0.0091 'International Tables Vol C Tables 4.2.6.8 and 6.1.1.4'
H H 0.0000 0.0000 'International Tables Vol C Tables 4.2.6.8 and 6.1.1.4'
N N 0.0311 0.0180 'International Tables Vol C Tables 4.2.6.8 and 6.1.1.4'
Pt Pt -4.5932 6.9264 'International Tables Vol C Tables 4.2.6.8 and 6.1.1.4'
S S 0.3331 0.5567 'International Tables Vol C Tables 4.2.6.8 and 6.1.1.4'

loop_
_geom_angle_atom_site_label_1
_geom_angle_atom_site_label_2
_geom_angle_atom_site_label_3
_geom_angle
_geom_angle_site_symmetry_1
_geom_angle_site_symmetry_3
_geom_angle_publ_flag
N8 Pt1 N2 93.17(10) . . ?
C1 Pt1 N2 78.66(10) . . ?
C1 Pt1 N8 171.79(11) . . ?
C7 Pt1 N2 174.02(11) . . ?
C7 Pt1 N8 87.29(11) . . ?
C7 Pt1 C1 100.92(12) . . ?
N1 Pt2 N9 99.23(10) . . ?
C6 Pt2 N1 79.42(11) . . ?
C6 Pt2 N9 177.24(11) . . ?
C35 Pt2 N1 175.88(11) . . ?
C35 Pt2 N9 84.67(12) . . ?
C35 Pt2 C6 96.63(12) . . ?
C2 N2 Pt1 113.36(18) . . ?
C2 N2 C5 119.6(2) . . ?
C5 N2 Pt1 126.9(2) . . ?
C1 N1 Pt2 114.22(19) . . ?
C1 N1 C2 114.6(2) . . ?
C2 N1 Pt2 131.2(2) . . ?
C1 N4 C6 118.1(2) . . ?
C1 N4 C17 123.0(2) . . ?
C17 N4 C6 118.8(2) . . ?
C45 N8 Pt1 175.7(3) . . ?
C7 N6 C8 178.7(3) . . ?
C6 N5 C26 123.0(3) . . ?
C46 N9 Pt2 147.1(3) . . ?
N1 C1 Pt1 115.3(2) . . ?
N4 C1 Pt1 130.8(2) . . ?
N4 C1 N1 113.9(3) . . ?
N4 C6 Pt2 109.83(18) . . ?
N5 C6 Pt2 136.5(2) . . ?
N5 C6 N4 113.7(2) . . ?
C35 N7 C36 170.4(4) . . ?
C3 N3 C4 116.9(3) . . ?
N2 C2 N1 116.8(3) . . ?
N2 C2 C3 118.5(3) . . ?
N1 C2 C3 124.7(3) . . ?
C21 C22 C17 117.3(3) . . ?
C21 C22 C25 121.7(3) . . ?
C17 C22 C25 120.9(3) . . ?
N6 C7 Pt1 168.9(3) . . ?
N8 C45 S1 178.6(3) . . ?
C26 C31 C34 119.7(3) . . ?
C30 C31 C26 119.3(3) . . ?
C30 C31 C34 121.0(3) . . ?
C8 C9 C14 121.6(3) . . ?
C10 C9 C8 117.3(3) . . ?
C10 C9 C14 121.1(3) . . ?
C20 C21 C22 121.8(3) . . ?
C22 C17 N4 117.3(3) . . ?
C18 C17 N4 119.9(3) . . ?
C18 C17 C22 122.7(3) . . ?
C17 C18 C19 117.7(3) . . ?
C17 C18 C23 121.4(3) . . ?
C19 C18 C23 120.9(3) . . ?
C26 C27 C32 121.4(3) . . ?
C28 C27 C32 120.4(3) . . ?
C28 C27 C26 118.2(3) . . ?
C31 C26 N5 117.6(3) . . ?
C31 C26 C27 120.5(3) . . ?
C27 C26 N5 121.8(3) . . ?
N3 C3 C2 122.6(3) . . ?
C20 C19 C18 121.6(3) . . ?
C21 C20 C19 118.7(3) . . ?
C21 C20 C24 120.1(3) . . ?
C19 C20 C24 121.1(3) . . ?
C9 C8 N6 117.6(3) . . ?
C9 C8 C13 123.5(3) . . ?
C13 C8 N6 118.9(3) . . ?
N3 C4 C5 122.8(3) . . ?
C11 C12 C13 122.3(3) . . ?
C29 C28 C27 122.4(3) . . ?
N2 C5 C4 119.6(3) . . ?
C29 C30 C31 121.4(3) . . ?
C28 C29 C30 118.3(3) . . ?
C28 C29 C33 120.3(3) . . ?
C30 C29 C33 121.4(3) . . ?
C9 C10 C11 121.5(3) . . ?
C8 C13 C16 122.3(3) . . ?
C12 C13 C8 116.6(3) . . ?
C12 C13 C16 121.2(3) . . ?
N7 C35 Pt2 173.1(3) . . ?
C12 C11 C10 118.9(3) . . ?
C12 C11 C15 121.3(3) . . ?
C10 C11 C15 119.7(3) . . ?
C41 C36 N7 118.8(4) . . ?
C41 C36 C37 124.7(3) . . ?
C37 C36 N7 116.5(4) . . ?
C36 C41 C44 122.6(3) . . ?
C36 C41 C40 115.9(4) . . ?
C40 C41 C44 121.5(4) . . ?
N9 C46 S2 178.5(3) . . ?
C39 C38 C37 121.7(4) . . ?
C36 C37 C42 121.3(3) . . ?
C38 C37 C36 116.1(4) . . ?
C38 C37 C42 122.6(4) . . ?
C39 C40 C41 121.7(5) . . ?
C38 C39 C43 119.9(5) . . ?
C40 C39 C38 119.9(4) . . ?
C40 C39 C43 120.2(5) . . ?

loop_
_geom_bond_atom_site_label_1
_geom_bond_atom_site_label_2
_geom_bond_distance
_geom_bond_site_symmetry_2
_geom_bond_publ_flag
Pt1 N2 2.032(2) . ?
Pt1 N8 2.031(3) . ?
Pt1 C1 1.981(3) . ?
Pt1 C7 1.936(3) . ?
Pt2 N1 2.047(2) . ?
Pt2 N9 2.096(3) . ?
Pt2 C6 1.982(3) . ?
Pt2 C35 1.922(3) . ?
S1 C45 1.619(3) . ?
S2 C46 1.612(4) . ?
N2 C2 1.342(4) . ?
N2 C5 1.346(4) . ?
N1 C1 1.357(4) . ?
N1 C2 1.371(4) . ?
N4 C1 1.336(4) . ?
N4 C6 1.461(4) . ?
N4 C17 1.443(4) . ?
N8 C45 1.151(4) . ?
N6 C7 1.140(4) . ?
N6 C8 1.404(4) . ?
N5 C6 1.260(4) . ?
N5 C26 1.417(4) . ?
N9 C46 1.158(5) . ?
N7 C35 1.148(4) . ?
N7 C36 1.411(4) . ?
N3 C3 1.322(4) . ?
N3 C4 1.342(5) . ?
C2 C3 1.404(4) . ?
C22 C21 1.397(4) . ?
C22 C17 1.401(4) . ?
C22 C25 1.495(4) . ?
C31 C26 1.398(4) . ?
C31 C30 1.395(4) . ?
C31 C34 1.501(4) . ?
C9 C8 1.393(5) . ?
C9 C10 1.389(4) . ?
C9 C14 1.511(5) . ?
C32 C27 1.503(4) . ?
C21 C20 1.387(5) . ?
C17 C18 1.385(4) . ?
C18 C19 1.400(4) . ?
C18 C23 1.507(4) . ?
C27 C26 1.402(4) . ?
C27 C28 1.399(4) . ?
C19 C20 1.390(5) . ?
C20 C24 1.507(4) . ?
C8 C13 1.397(5) . ?
C4 C5 1.367(4) . ?
C12 C13 1.389(5) . ?
C12 C11 1.385(5) . ?
C28 C29 1.383(5) . ?
C30 C29 1.390(5) . ?
C29 C33 1.509(4) . ?
C10 C11 1.391(5) . ?
C13 C16 1.509(5) . ?
C11 C15 1.511(4) . ?
C36 C41 1.393(6) . ?
C36 C37 1.399(6) . ?
C41 C44 1.493(7) . ?
C41 C40 1.403(5) . ?
C38 C37 1.394(6) . ?
C38 C39 1.386(7) . ?
C42 C37 1.495(7) . ?
C40 C39 1.379(7) . ?
C39 C43 1.526(6) . ?

loop_
_smtbx_masks_void_nr
_smtbx_masks_void_average_x
_smtbx_masks_void_average_y
_smtbx_masks_void_average_z
_smtbx_masks_void_volume
_smtbx_masks_void_count_electrons
_smtbx_masks_void_content
1 -0.119 0.209 0.006 69.2 7.4 ?
2 0.381 0.291 0.506 69.2 8.2 ?
3 -0.381 0.709 0.494 69.2 7.2 ?
4 0.119 0.791 -0.006 69.2 7.5 ?
5 0.244 0.785 0.743 9.2 0.0 ?
6 0.256 0.285 0.757 9.2 0.2 ?
7 0.744 0.715 0.243 9.2 0.0 ?
8 0.756 0.215 0.257 9.2 0.1 ?
